data_4337152
loop_
_publ_author_name
'Almodares, Zahra'
'Lucas, Stephanie J.'
'Crossley, Benjamin D.'
'Basri, Aida M.'
'Pask, Christopher M.'
'Hebden, Andrew J.'
'Phillips, Roger M.'
'McGowan, Patrick C.'

_publ_section_title
;
 Rhodium, iridium, and ruthenium half-sandwich picolinamide complexes as
 anticancer agents.
;
_journal_issue 2
_journal_name_full 'Inorganic chemistry'
_journal_page_first 727
_journal_page_last 736
_journal_paper_doi 10.1021/ic401529u
_journal_volume 53
_journal_year 2014
_chemical_formula_moiety 'C22 H22 Cl2 N2 O Ru'
_chemical_formula_sum 'C22 H22 Cl2 N2 O Ru'
_chemical_formula_weight 502.39
_chemical_name_systematic
; 
 ? 
;
_space_group_IT_number 29
_symmetry_cell_setting orthorhombic
_symmetry_space_group_name_Hall 'P 2c -2ac'
_symmetry_space_group_name_H-M 'P c a 21'
_atom_sites_solution_hydrogens geom
_atom_sites_solution_primary direct
_atom_sites_solution_secondary difmap
_audit_creation_method SHELXL-97
_cell_angle_alpha 90.00
_cell_angle_beta 90.00
_cell_angle_gamma 90.00
_cell_formula_units_Z 8
_cell_length_a 16.1177(10)
_cell_length_b 8.5924(5)
_cell_length_c 29.2109(19)
_cell_measurement_reflns_used 8230
_cell_measurement_temperature 150(2)
_cell_measurement_theta_max 27.47
_cell_measurement_theta_min 2.62
_cell_volume 4045.4(4)
_computing_cell_refinement 'APEX 2 software, Bruker Nonius 2004'
_computing_data_collection 'APEX 2 software, Bruker Nonius 2004'
_computing_data_reduction 'SAINT, Bruker Nonius 2004'
_computing_molecular_graphics 'ORTEX (McArdle, 1995)'
_computing_publication_material 'local program'
_computing_structure_refinement 'SHELXL-97 (Sheldrick, 1997)'
_computing_structure_solution 'SHELXS-97 (Sheldrick, 1990)'
_diffrn_ambient_temperature 150(2)
_diffrn_detector_area_resol_mean '120 microns'
_diffrn_measured_fraction_theta_full 0.998
_diffrn_measured_fraction_theta_max 0.998
_diffrn_measurement_device_type 'Bruker X8 Apex diffractometer'
_diffrn_measurement_method 'Rotation images'
_diffrn_radiation_monochromator graphite
_diffrn_radiation_source 'rotating anode'
_diffrn_radiation_type MoK\a
_diffrn_radiation_wavelength 0.71073
_diffrn_reflns_av_R_equivalents 0.0196
_diffrn_reflns_av_sigmaI/netI 0.0254
_diffrn_reflns_limit_h_max 19
_diffrn_reflns_limit_h_min -20
_diffrn_reflns_limit_k_max 11
_diffrn_reflns_limit_k_min -7
_diffrn_reflns_limit_l_max 37
_diffrn_reflns_limit_l_min -35
_diffrn_reflns_number 19466
_diffrn_reflns_theta_full 27.46
_diffrn_reflns_theta_max 27.46
_diffrn_reflns_theta_min 2.53
_diffrn_standards_decay_% 0
_diffrn_standards_interval_count 0
_diffrn_standards_interval_time 0
_diffrn_standards_number 0
_exptl_absorpt_coefficient_mu 1.055
_exptl_absorpt_correction_T_max 0.9590
_exptl_absorpt_correction_T_min 0.8247
_exptl_absorpt_correction_type multi-scan
_exptl_absorpt_process_details
;
Sheldrick, G.M. (2002). SADABS v. 2.03. University of Gottingen, Germany.
;
_exptl_crystal_colour Orange
_exptl_crystal_density_diffrn 1.650
_exptl_crystal_density_method 'not measured'
_exptl_crystal_description Fragment
_exptl_crystal_F_000 2032
_exptl_crystal_size_max 0.19
_exptl_crystal_size_mid 0.08
_exptl_crystal_size_min 0.04
_refine_diff_density_max 3.380
_refine_diff_density_min -0.788
_refine_diff_density_rms 0.097
_refine_ls_abs_structure_details 'Flack H D (1983), Acta Cryst. A39, 876-881'
_refine_ls_abs_structure_Flack 0.45(3)
_refine_ls_goodness_of_fit_ref 1.069
_refine_ls_hydrogen_treatment constr
_refine_ls_matrix_type full
_refine_ls_number_parameters 511
_refine_ls_number_reflns 8230
_refine_ls_number_restraints 1
_refine_ls_restrained_S_all 1.069
_refine_ls_R_factor_all 0.0354
_refine_ls_R_factor_gt 0.0316
_refine_ls_shift/su_max 0.003
_refine_ls_shift/su_mean 0.000
_refine_ls_structure_factor_coef Fsqd
_refine_ls_weighting_details 'calc w=1/[\s^2^(Fo^2^)+(0.0331P)^2^+10.6095P] where P=(Fo^2^+2Fc^2^)/3'
_refine_ls_weighting_scheme calc
_refine_ls_wR_factor_gt 0.0773
_refine_ls_wR_factor_ref 0.0800
_reflns_number_gt 7732
_reflns_number_total 8230
_reflns_threshold_expression >2sigma(I)
_cod_data_source_file ic401529u_si_004.cif
_cod_data_source_block m:\picoli~1\ajhzc3cl\ajhzc3cl
_cod_depositor_comments
;
The following automatic conversions were performed:

'_symmetry_cell_setting' value 'Orthorhombic' changed to
'orthorhombic' according to
/usr/data/users/saulius/automatic-downloads/current/ACS/lib/dictionaries/cif_core.dic
dictionary named 'cif_core.dic' version 2.4.2 from 2011-04-26.

Automatic conversion script
Id: cif_fix_values 2281 2013-09-26 08:29:07Z andrius 
;
_cod_original_sg_symbol_H-M Pca21
_cod_database_code 4337152

loop_
_symmetry_equiv_pos_as_xyz
'x, y, z'
'-x, -y, z+1/2'
'-x+1/2, y, z+1/2'
'x+1/2, -y, z'

loop_
_atom_site_label
_atom_site_type_symbol
_atom_site_fract_x
_atom_site_fract_y
_atom_site_fract_z
_atom_site_U_iso_or_equiv
_atom_site_adp_type
_atom_site_occupancy
_atom_site_symmetry_multiplicity
_atom_site_calc_flag
_atom_site_refinement_flags
Ru1 Ru 0.033888(17) 0.23265(4) 0.349409(10) 0.01084(7) Uani 1 1 d .
Cl1 Cl -0.00469(6) 0.10820(13) 0.41993(4) 0.0212(2) Uani 1 1 d .
N1 N -0.0061(2) 0.4343(4) 0.38162(12) 0.0147(7) Uani 1 1 d .
C1 C 0.1389(2) 0.0626(5) 0.34399(17) 0.0186(9) Uani 1 1 d .
Ru2 Ru 0.776025(17) 0.76582(4) 0.045161(10) 0.01121(7) Uani 1 1 d .
Cl2 Cl -0.29444(8) 0.08132(17) 0.20382(4) 0.0310(3) Uani 1 1 d .
O2 O -0.21191(19) 0.3925(4) 0.34089(13) 0.0305(9) Uani 1 1 d .
N2 N -0.0930(2) 0.2419(4) 0.33302(13) 0.0144(8) Uani 1 1 d .
C2 C 0.0863(3) 0.0463(6) 0.30583(17) 0.0204(10) Uani 1 1 d .
H2 H 0.0647 -0.0530 0.2980 0.024 Uiso 1 1 calc R
Cl3 Cl 0.73858(7) 0.88787(14) -0.02585(4) 0.0247(2) Uani 1 1 d .
O3 O 0.52880(18) 0.6134(4) 0.05003(15) 0.0332(9) Uani 1 1 d .
N3 N 0.7363(2) 0.5644(4) 0.01270(12) 0.0151(7) Uani 1 1 d .
C3 C 0.0657(3) 0.1787(6) 0.27914(15) 0.0211(10) Uani 1 1 d .
H3 H 0.0290 0.1665 0.2539 0.025 Uiso 1 1 calc R
Cl4 Cl 0.44331(9) 0.9439(2) 0.18412(5) 0.0501(4) Uani 1 1 d .
N4 N 0.6481(2) 0.7596(5) 0.06021(14) 0.0176(8) Uani 1 1 d .
C4 C 0.0972(2) 0.3252(6) 0.28859(16) 0.0160(9) Uani 1 1 d .
C5 C 0.1491(3) 0.3422(5) 0.32891(16) 0.0179(9) Uani 1 1 d .
H5 H 0.1694 0.4420 0.3373 0.022 Uiso 1 1 calc R
C6 C 0.1694(2) 0.2118(5) 0.35535(17) 0.0176(9) Uani 1 1 d .
H6 H 0.2041 0.2238 0.3814 0.021 Uiso 1 1 calc R
C7 C 0.1587(3) -0.0750(6) 0.3733(2) 0.0292(12) Uani 1 1 d .
H7A H 0.2088 -0.1263 0.3618 0.044 Uiso 1 1 calc R
H7B H 0.1122 -0.1485 0.3726 0.044 Uiso 1 1 calc R
H7C H 0.1680 -0.0406 0.4049 0.044 Uiso 1 1 calc R
C8 C 0.0749(3) 0.4631(7) 0.25750(19) 0.0259(11) Uani 1 1 d .
H8 H 0.0183 0.4438 0.2447 0.031 Uiso 1 1 calc R
C9 C 0.1363(4) 0.4645(8) 0.2176(2) 0.0410(15) Uani 1 1 d .
H9A H 0.1922 0.4862 0.2291 0.062 Uiso 1 1 calc R
H9B H 0.1203 0.5455 0.1956 0.062 Uiso 1 1 calc R
H9C H 0.1358 0.3629 0.2023 0.062 Uiso 1 1 calc R
C10 C 0.0737(4) 0.6197(7) 0.2814(2) 0.0430(16) Uani 1 1 d .
H10A H 0.0295 0.6208 0.3044 0.064 Uiso 1 1 calc R
H10B H 0.0635 0.7019 0.2588 0.064 Uiso 1 1 calc R
H10C H 0.1273 0.6377 0.2963 0.064 Uiso 1 1 calc R
C11 C 0.8791(2) 0.9391(5) 0.05092(16) 0.0174(9) Uani 1 1 d .
C12 C 0.8262(3) 0.9513(5) 0.08897(16) 0.0171(9) Uani 1 1 d .
H12 H 0.8037 1.0498 0.0970 0.021 Uiso 1 1 calc R
C13 C 0.8059(3) 0.8186(6) 0.11544(15) 0.0177(9) Uani 1 1 d .
H13 H 0.7687 0.8292 0.1405 0.021 Uiso 1 1 calc R
C14 C 0.8399(3) 0.6701(5) 0.10542(17) 0.0166(10) Uani 1 1 d .
C15 C 0.8923(3) 0.6574(5) 0.06664(16) 0.0157(9) Uani 1 1 d .
H15 H 0.9147 0.5588 0.0587 0.019 Uiso 1 1 calc R
C16 C 0.9120(2) 0.7905(5) 0.03926(16) 0.0147(8) Uani 1 1 d .
H16 H 0.9470 0.7797 0.0133 0.018 Uiso 1 1 calc R
C17 C 0.8974(3) 1.0777(6) 0.02179(19) 0.0245(11) Uani 1 1 d .
H17A H 0.8507 1.1505 0.0233 0.037 Uiso 1 1 calc R
H17B H 0.9057 1.0443 -0.0100 0.037 Uiso 1 1 calc R
H17C H 0.9477 1.1291 0.0329 0.037 Uiso 1 1 calc R
C18 C 0.8206(3) 0.5336(6) 0.13619(18) 0.0231(10) Uani 1 1 d .
H18 H 0.7643 0.5518 0.1496 0.028 Uiso 1 1 calc R
C19 C 0.8832(4) 0.5298(8) 0.1762(2) 0.0365(14) Uani 1 1 d .
H19A H 0.8672 0.4484 0.1979 0.055 Uiso 1 1 calc R
H19B H 0.8834 0.6309 0.1917 0.055 Uiso 1 1 calc R
H19C H 0.9388 0.5077 0.1642 0.055 Uiso 1 1 calc R
C20 C 0.8185(4) 0.3762(6) 0.11212(19) 0.0301(12) Uani 1 1 d .
H20A H 0.7972 0.2971 0.1332 0.045 Uiso 1 1 calc R
H20B H 0.8747 0.3479 0.1024 0.045 Uiso 1 1 calc R
H20C H 0.7822 0.3826 0.0853 0.045 Uiso 1 1 calc R
C31 C 0.0410(3) 0.5241(7) 0.40820(19) 0.0210(11) Uani 1 1 d .
H31 H 0.0974 0.4959 0.4128 0.025 Uiso 1 1 calc R
C32 C 0.0115(3) 0.6557(6) 0.42919(17) 0.0245(10) Uani 1 1 d .
H32 H 0.0465 0.7150 0.4487 0.029 Uiso 1 1 calc R
C33 C -0.0695(3) 0.7013(5) 0.42181(18) 0.0226(10) Uani 1 1 d .
H33 H -0.0904 0.7948 0.4348 0.027 Uiso 1 1 calc R
C34 C -0.1198(3) 0.6068(5) 0.39490(17) 0.0200(10) Uani 1 1 d .
H34 H -0.1763 0.6330 0.3901 0.024 Uiso 1 1 calc R
C35 C -0.0866(3) 0.4745(6) 0.37527(17) 0.0148(9) Uani 1 1 d .
C36 C -0.1372(2) 0.3643(5) 0.34747(18) 0.0170(8) Uani 1 1 d .
C37 C -0.1334(2) 0.1223(6) 0.30761(16) 0.0156(9) Uani 1 1 d .
C38 C -0.1169(3) -0.0336(6) 0.31763(19) 0.0212(10) Uani 1 1 d .
H38 H -0.0804 -0.0590 0.3420 0.025 Uiso 1 1 calc R
C39 C -0.1538(3) -0.1526(6) 0.29198(19) 0.0237(11) Uani 1 1 d .
H39 H -0.1415 -0.2583 0.2988 0.028 Uiso 1 1 calc R
C40 C -0.2076(3) -0.1175(6) 0.25704(18) 0.0239(11) Uani 1 1 d .
H40 H -0.2327 -0.1980 0.2396 0.029 Uiso 1 1 calc R
C41 C -0.2250(3) 0.0382(8) 0.24759(18) 0.0214(10) Uani 1 1 d .
C42 C -0.1886(3) 0.1565(6) 0.27187(16) 0.0184(10) Uani 1 1 d .
H42 H -0.2007 0.2617 0.2645 0.022 Uiso 1 1 calc R
C43 C 0.7845(3) 0.4744(7) -0.0136(2) 0.0229(12) Uani 1 1 d .
H43 H 0.8411 0.5021 -0.0177 0.027 Uiso 1 1 calc R
C44 C 0.7545(3) 0.3424(6) -0.03505(18) 0.0267(11) Uani 1 1 d .
H44 H 0.7904 0.2798 -0.0531 0.032 Uiso 1 1 calc R
C45 C 0.6722(3) 0.3021(6) -0.03008(19) 0.0271(11) Uani 1 1 d .
H45 H 0.6503 0.2120 -0.0445 0.032 Uiso 1 1 calc R
C46 C 0.6226(3) 0.3974(6) -0.00334(18) 0.0245(11) Uani 1 1 d .
H46 H 0.5657 0.3722 0.0010 0.029 Uiso 1 1 calc R
C47 C 0.6554(3) 0.5289(6) 0.01702(18) 0.0180(10) Uani 1 1 d .
C48 C 0.6042(2) 0.6386(5) 0.04505(18) 0.0200(9) Uani 1 1 d .
C49 C 0.6088(3) 0.8821(7) 0.08509(18) 0.0265(12) Uani 1 1 d .
C50 C 0.5523(3) 0.8523(8) 0.1198(2) 0.0350(14) Uani 1 1 d .
H50 H 0.5372 0.7491 0.1279 0.042 Uiso 1 1 calc R
C51 C 0.5177(3) 0.9848(9) 0.1430(2) 0.0341(16) Uani 1 1 d .
C52 C 0.5386(4) 1.1314(9) 0.1328(2) 0.0389(15) Uani 1 1 d .
H52 H 0.5150 1.2156 0.1494 0.047 Uiso 1 1 calc R
C53 C 0.5938(4) 1.1596(8) 0.0986(2) 0.0389(15) Uani 1 1 d .
H53 H 0.6087 1.2635 0.0911 0.047 Uiso 1 1 calc R
C54 C 0.6283(3) 1.0363(7) 0.0749(2) 0.0299(12) Uani 1 1 d .
H54 H 0.6664 1.0573 0.0508 0.036 Uiso 1 1 calc R

loop_
_atom_site_aniso_label
_atom_site_aniso_U_11
_atom_site_aniso_U_22
_atom_site_aniso_U_33
_atom_site_aniso_U_23
_atom_site_aniso_U_13
_atom_site_aniso_U_12
Ru1 0.00815(13) 0.01147(15) 0.01291(15) -0.0021(2) 0.00037(12) 0.00034(11)
Cl1 0.0200(5) 0.0253(6) 0.0184(5) 0.0050(5) 0.0050(4) 0.0053(4)
N1 0.0152(17) 0.0121(18) 0.0168(18) -0.0013(15) 0.0026(13) -0.0017(14)
C1 0.0141(18) 0.020(2) 0.022(2) -0.002(2) 0.0083(17) 0.0058(16)
Ru2 0.00904(13) 0.01096(15) 0.01363(16) -0.0026(2) -0.00058(12) 0.00040(11)
Cl2 0.0268(6) 0.0427(8) 0.0234(6) -0.0068(6) -0.0093(5) 0.0035(5)
O2 0.0147(14) 0.0288(19) 0.048(2) -0.0090(17) -0.0086(15) 0.0091(13)
N2 0.0122(16) 0.0162(19) 0.0147(18) 0.0013(15) 0.0000(13) 0.0008(13)
C2 0.017(2) 0.019(2) 0.026(3) -0.008(2) 0.0090(19) -0.0037(19)
Cl3 0.0278(6) 0.0251(6) 0.0213(5) 0.0050(5) -0.0100(5) -0.0065(5)
O3 0.0111(14) 0.038(2) 0.050(2) -0.0012(19) 0.0046(16) -0.0046(13)
N3 0.0139(17) 0.0168(19) 0.0147(17) -0.0012(15) -0.0029(13) 0.0008(14)
C3 0.019(2) 0.035(3) 0.0087(19) -0.008(2) 0.0035(17) 0.002(2)
Cl4 0.0360(7) 0.0865(13) 0.0279(7) 0.0089(8) 0.0085(6) 0.0190(8)
N4 0.0089(15) 0.021(2) 0.022(2) -0.0070(16) 0.0028(13) 0.0008(14)
C4 0.0081(18) 0.021(2) 0.019(2) 0.012(2) 0.0055(16) 0.0009(17)
C5 0.0111(19) 0.017(2) 0.025(2) -0.005(2) 0.0103(17) -0.0041(16)
C6 0.0070(16) 0.027(2) 0.018(2) -0.001(2) -0.0014(16) 0.0026(16)
C7 0.030(3) 0.022(3) 0.035(3) 0.010(2) 0.010(2) 0.014(2)
C8 0.029(2) 0.025(2) 0.024(3) 0.004(2) 0.002(2) 0.006(2)
C9 0.059(4) 0.032(3) 0.032(3) 0.015(3) 0.019(3) 0.014(3)
C10 0.058(4) 0.030(3) 0.041(4) 0.012(3) 0.017(3) 0.017(3)
C11 0.0130(18) 0.018(2) 0.021(2) 0.002(2) -0.0079(17) -0.0040(15)
C12 0.019(2) 0.011(2) 0.021(2) -0.005(2) -0.0066(17) 0.0002(17)
C13 0.013(2) 0.023(2) 0.018(2) -0.0038(19) -0.0030(16) 0.0006(18)
C14 0.019(2) 0.012(2) 0.019(2) -0.0040(19) -0.0030(17) -0.0004(16)
C15 0.0125(19) 0.012(2) 0.023(2) -0.0027(18) -0.0018(16) 0.0030(16)
C16 0.0080(16) 0.020(2) 0.017(2) -0.0009(19) -0.0009(15) -0.0020(15)
C17 0.029(3) 0.015(2) 0.029(3) 0.003(2) -0.010(2) -0.0082(19)
C18 0.026(2) 0.021(2) 0.022(3) 0.007(2) -0.0004(19) -0.001(2)
C19 0.056(4) 0.030(3) 0.023(3) 0.008(3) -0.011(3) -0.007(3)
C20 0.053(4) 0.014(3) 0.023(3) 0.007(2) -0.005(2) -0.007(2)
C31 0.018(2) 0.025(3) 0.020(3) -0.004(2) 0.0015(18) -0.0045(19)
C32 0.025(2) 0.023(3) 0.025(3) -0.008(2) 0.004(2) -0.006(2)
C33 0.030(2) 0.010(2) 0.028(3) -0.005(2) 0.011(2) -0.0005(19)
C34 0.018(2) 0.014(2) 0.027(2) 0.002(2) 0.0060(18) 0.0036(17)
C35 0.019(2) 0.0105(19) 0.015(2) 0.0026(19) 0.0032(17) -0.0009(17)
C36 0.0139(18) 0.0146(19) 0.023(2) 0.001(2) -0.0018(18) 0.0033(15)
C37 0.0100(19) 0.019(2) 0.017(2) -0.0012(19) 0.0020(16) -0.0029(17)
C38 0.016(2) 0.021(2) 0.027(3) 0.001(2) -0.0037(18) -0.004(2)
C39 0.022(2) 0.019(2) 0.031(3) -0.003(2) 0.0025(19) -0.0044(19)
C40 0.022(2) 0.019(2) 0.031(3) -0.009(2) 0.005(2) -0.0109(19)
C41 0.013(2) 0.035(3) 0.015(2) -0.010(2) 0.0005(16) -0.0037(19)
C42 0.014(2) 0.024(2) 0.017(2) 0.001(2) -0.0024(17) 0.0001(18)
C43 0.018(2) 0.021(2) 0.030(3) -0.009(2) -0.0029(19) 0.0024(19)
C44 0.032(3) 0.019(2) 0.029(3) -0.013(2) -0.012(2) 0.010(2)
C45 0.034(3) 0.013(2) 0.034(3) -0.002(2) -0.017(2) -0.002(2)
C46 0.022(2) 0.017(2) 0.034(3) 0.003(2) -0.011(2) -0.0048(19)
C47 0.013(2) 0.017(2) 0.024(3) 0.007(2) -0.0034(17) -0.0019(18)
C48 0.0122(18) 0.026(2) 0.022(2) 0.006(2) 0.0008(19) -0.0009(16)
C49 0.010(2) 0.046(3) 0.023(3) -0.013(2) -0.0051(18) 0.012(2)
C50 0.017(2) 0.061(4) 0.026(3) -0.004(3) -0.007(2) 0.008(2)
C51 0.013(2) 0.068(5) 0.021(3) 0.009(3) -0.0022(19) 0.012(3)
C52 0.035(3) 0.054(4) 0.027(3) -0.012(3) -0.013(2) 0.016(3)
C53 0.033(3) 0.034(3) 0.050(4) -0.016(3) -0.011(3) 0.013(2)
C54 0.023(2) 0.028(3) 0.038(3) -0.018(3) -0.010(2) 0.011(2)

loop_
_atom_type_symbol
_atom_type_description
_atom_type_scat_dispersion_real
_atom_type_scat_dispersion_imag
_atom_type_scat_source
Ru Ru -1.2594 0.8363 'International Tables Vol C Tables 4.2.6.8 and 6.1.1.4'
C C 0.0033 0.0016 'International Tables Vol C Tables 4.2.6.8 and 6.1.1.4'
O O 0.0106 0.0060 'International Tables Vol C Tables 4.2.6.8 and 6.1.1.4'
N N 0.0061 0.0033 'International Tables Vol C Tables 4.2.6.8 and 6.1.1.4'
H H 0.0000 0.0000 'International Tables Vol C Tables 4.2.6.8 and 6.1.1.4'
Cl Cl 0.1484 0.1585 'International Tables Vol C Tables 4.2.6.8 and 6.1.1.4'

loop_
_geom_angle_atom_site_label_1
_geom_angle_atom_site_label_2
_geom_angle_atom_site_label_3
_geom_angle
N1 Ru1 N2 76.69(14)
N1 Ru1 C3 133.01(17)
N2 Ru1 C3 91.29(16)
N1 Ru1 C5 91.64(15)
N2 Ru1 C5 139.00(17)
C3 Ru1 C5 68.17(17)
N1 Ru1 C6 109.92(16)
N2 Ru1 C6 171.02(16)
C3 Ru1 C6 79.76(17)
C5 Ru1 C6 37.40(18)
N1 Ru1 C4 102.04(16)
N2 Ru1 C4 104.72(15)
C3 Ru1 C4 37.00(19)
C5 Ru1 C4 38.85(17)
C6 Ru1 C4 68.39(17)
N1 Ru1 C2 169.67(16)
N2 Ru1 C2 105.54(16)
C3 Ru1 C2 37.78(19)
C5 Ru1 C2 80.09(17)
C6 Ru1 C2 66.86(17)
C4 Ru1 C2 67.63(18)
N1 Ru1 C1 144.20(16)
N2 Ru1 C1 138.00(16)
C3 Ru1 C1 67.35(18)
C5 Ru1 C1 67.45(16)
C6 Ru1 C1 37.09(16)
C4 Ru1 C1 80.10(16)
C2 Ru1 C1 36.82(18)
N1 Ru1 Cl1 84.41(10)
N2 Ru1 Cl1 87.73(11)
C3 Ru1 Cl1 141.13(15)
C5 Ru1 Cl1 130.70(13)
C6 Ru1 Cl1 98.81(13)
C4 Ru1 Cl1 166.95(11)
C2 Ru1 Cl1 105.67(14)
C1 Ru1 Cl1 88.04(12)
C31 N1 C35 118.5(4)
C31 N1 Ru1 124.9(3)
C35 N1 Ru1 116.6(3)
C2 C1 C6 119.0(4)
C2 C1 C7 120.3(4)
C6 C1 C7 120.6(5)
C2 C1 Ru1 70.5(3)
C6 C1 Ru1 69.8(2)
C7 C1 Ru1 129.5(3)
N3 Ru2 N4 76.84(14)
N3 Ru2 C13 132.80(16)
N4 Ru2 C13 91.45(16)
N3 Ru2 C15 92.32(15)
N4 Ru2 C15 140.17(17)
C13 Ru2 C15 67.95(17)
N3 Ru2 C12 169.90(16)
N4 Ru2 C12 104.86(16)
C13 Ru2 C12 37.94(18)
C15 Ru2 C12 80.01(17)
N3 Ru2 C14 101.45(16)
N4 Ru2 C14 106.36(16)
C13 Ru2 C14 38.01(17)
C15 Ru2 C14 37.71(17)
C12 Ru2 C14 68.47(17)
N3 Ru2 C16 110.55(15)
N4 Ru2 C16 171.44(16)
C13 Ru2 C16 80.34(17)
C15 Ru2 C16 38.03(17)
C12 Ru2 C16 67.09(17)
C14 Ru2 C16 68.51(17)
N3 Ru2 C11 144.96(16)
N4 Ru2 C11 136.65(16)
C13 Ru2 C11 67.82(17)
C15 Ru2 C11 67.98(16)
C12 Ru2 C11 36.92(18)
C14 Ru2 C11 80.84(16)
C16 Ru2 C11 37.33(16)
N3 Ru2 Cl3 83.79(10)
N4 Ru2 Cl3 86.87(12)
C13 Ru2 Cl3 141.86(13)
C15 Ru2 Cl3 130.53(13)
C12 Ru2 Cl3 106.17(13)
C14 Ru2 Cl3 166.52(12)
C16 Ru2 Cl3 98.05(12)
C11 Ru2 Cl3 87.77(12)
C36 N2 C37 119.1(4)
C36 N2 Ru1 118.4(3)
C37 N2 Ru1 122.5(3)
C1 C2 C3 119.8(4)
C1 C2 Ru1 72.7(3)
C3 C2 Ru1 69.3(3)
C1 C2 H2 120.1
C3 C2 H2 120.1
Ru1 C2 H2 130.5
C43 N3 C47 119.1(4)
C43 N3 Ru2 124.4(3)
C47 N3 Ru2 116.5(3)
C4 C3 C2 122.2(4)
C4 C3 Ru1 72.8(3)
C2 C3 Ru1 72.9(3)
C4 C3 H3 118.9
C2 C3 H3 118.9
Ru1 C3 H3 127.6
C48 N4 C49 120.6(4)
C48 N4 Ru2 118.0(3)
C49 N4 Ru2 121.4(3)
C3 C4 C5 117.7(4)
C3 C4 C8 119.8(4)
C5 C4 C8 122.5(4)
C3 C4 Ru1 70.2(2)
C5 C4 Ru1 69.4(2)
C8 C4 Ru1 130.4(3)
C6 C5 C4 120.1(4)
C6 C5 Ru1 72.5(2)
C4 C5 Ru1 71.7(2)
C6 C5 H5 120.0
C4 C5 H5 120.0
Ru1 C5 H5 127.9
C5 C6 C1 121.1(4)
C5 C6 Ru1 70.1(2)
C1 C6 Ru1 73.2(2)
C5 C6 H6 119.5
C1 C6 H6 119.5
Ru1 C6 H6 129.8
C1 C7 H7A 109.5
C1 C7 H7B 109.5
H7A C7 H7B 109.5
C1 C7 H7C 109.5
H7A C7 H7C 109.5
H7B C7 H7C 109.5
C10 C8 C9 110.6(5)
C10 C8 C4 114.6(5)
C9 C8 C4 107.8(4)
C10 C8 H8 107.9
C9 C8 H8 107.9
C4 C8 H8 107.9
C8 C9 H9A 109.5
C8 C9 H9B 109.5
H9A C9 H9B 109.5
C8 C9 H9C 109.5
H9A C9 H9C 109.5
H9B C9 H9C 109.5
C8 C10 H10A 109.5
C8 C10 H10B 109.5
H10A C10 H10B 109.5
C8 C10 H10C 109.5
H10A C10 H10C 109.5
H10B C10 H10C 109.5
C12 C11 C16 118.8(4)
C12 C11 C17 120.7(4)
C16 C11 C17 120.4(4)
C12 C11 Ru2 70.0(2)
C16 C11 Ru2 70.2(2)
C17 C11 Ru2 129.4(3)
C11 C12 C13 120.8(4)
C11 C12 Ru2 73.1(3)
C13 C12 Ru2 69.4(3)
C11 C12 H12 119.6
C13 C12 H12 119.6
Ru2 C12 H12 130.5
C12 C13 C14 121.5(4)
C12 C13 Ru2 72.6(3)
C14 C13 Ru2 72.6(3)
C12 C13 H13 119.2
C14 C13 H13 119.2
Ru2 C13 H13 127.7
C15 C14 C13 117.6(4)
C15 C14 C18 122.6(4)
C13 C14 C18 119.7(4)
C15 C14 Ru2 70.6(3)
C13 C14 Ru2 69.4(3)
C18 C14 Ru2 132.1(3)
C14 C15 C16 121.2(4)
C14 C15 Ru2 71.7(2)
C16 C15 Ru2 71.9(2)
C14 C15 H15 119.4
C16 C15 H15 119.4
Ru2 C15 H15 129.5
C11 C16 C15 120.0(4)
C11 C16 Ru2 72.4(2)
C15 C16 Ru2 70.1(2)
C11 C16 H16 120.0
C15 C16 H16 120.0
Ru2 C16 H16 130.0
C11 C17 H17A 109.5
C11 C17 H17B 109.5
H17A C17 H17B 109.5
C11 C17 H17C 109.5
H17A C17 H17C 109.5
H17B C17 H17C 109.5
C14 C18 C20 114.8(5)
C14 C18 C19 109.3(4)
C20 C18 C19 110.2(5)
C14 C18 H18 107.4
C20 C18 H18 107.4
C19 C18 H18 107.4
C18 C19 H19A 109.5
C18 C19 H19B 109.5
H19A C19 H19B 109.5
C18 C19 H19C 109.5
H19A C19 H19C 109.5
H19B C19 H19C 109.5
C18 C20 H20A 109.5
C18 C20 H20B 109.5
H20A C20 H20B 109.5
C18 C20 H20C 109.5
H20A C20 H20C 109.5
H20B C20 H20C 109.5
N1 C31 C32 122.7(5)
N1 C31 H31 118.6
C32 C31 H31 118.6
C31 C32 C33 119.5(5)
C31 C32 H32 120.2
C33 C32 H32 120.2
C32 C33 C34 118.3(4)
C32 C33 H33 120.9
C34 C33 H33 120.9
C35 C34 C33 119.3(4)
C35 C34 H34 120.3
C33 C34 H34 120.3
N1 C35 C34 121.6(4)
N1 C35 C36 115.9(4)
C34 C35 C36 122.5(4)
O2 C36 N2 128.3(4)
O2 C36 C35 119.4(4)
N2 C36 C35 112.3(3)
C38 C37 C42 118.5(4)
C38 C37 N2 119.7(4)
C42 C37 N2 121.8(4)
C37 C38 C39 120.5(5)
C37 C38 H38 119.7
C39 C38 H38 119.7
C40 C39 C38 120.3(5)
C40 C39 H39 119.8
C38 C39 H39 119.8
C39 C40 C41 119.0(5)
C39 C40 H40 120.5
C41 C40 H40 120.5
C42 C41 C40 121.5(5)
C42 C41 Cl2 119.8(5)
C40 C41 Cl2 118.6(4)
C41 C42 C37 120.1(5)
C41 C42 H42 120.0
C37 C42 H42 120.0
N3 C43 C44 122.0(5)
N3 C43 H43 119.0
C44 C43 H43 119.0
C45 C44 C43 119.7(5)
C45 C44 H44 120.2
C43 C44 H44 120.2
C44 C45 C46 117.8(5)
C44 C45 H45 121.1
C46 C45 H45 121.1
C47 C46 C45 120.3(5)
C47 C46 H46 119.9
C45 C46 H46 119.9
N3 C47 C46 121.1(5)
N3 C47 C48 116.3(4)
C46 C47 C48 122.6(4)
O3 C48 N4 128.0(5)
O3 C48 C47 119.6(4)
N4 C48 C47 112.4(4)
C50 C49 C54 118.7(5)
C50 C49 N4 121.8(6)
C54 C49 N4 119.5(5)
C49 C50 C51 117.0(6)
C49 C50 H50 121.5
C51 C50 H50 121.5
C52 C51 C50 122.8(6)
C52 C51 Cl4 121.4(5)
C50 C51 Cl4 115.8(5)
C51 C52 C53 119.8(6)
C51 C52 H52 120.1
C53 C52 H52 120.1
C52 C53 C54 119.7(7)
C52 C53 H53 120.2
C54 C53 H53 120.2
C53 C54 C49 122.0(6)
C53 C54 H54 119.0
C49 C54 H54 119.0

loop_
_geom_bond_atom_site_label_1
_geom_bond_atom_site_label_2
_geom_bond_distance
Ru1 N1 2.074(4)
Ru1 N2 2.101(3)
Ru1 C3 2.166(4)
Ru1 C5 2.167(4)
Ru1 C6 2.198(4)
Ru1 C4 2.198(4)
Ru1 C2 2.213(5)
Ru1 C1 2.242(4)
Ru1 Cl1 2.4029(12)
N1 C31 1.332(7)
N1 C35 1.356(6)
C1 C2 1.407(7)
C1 C6 1.413(6)
C1 C7 1.495(7)
Ru2 N3 2.075(4)
Ru2 N4 2.108(4)
Ru2 C13 2.157(4)
Ru2 C15 2.185(4)
Ru2 C12 2.198(5)
Ru2 C14 2.199(5)
Ru2 C16 2.209(4)
Ru2 C11 2.238(4)
Ru2 Cl3 2.4013(12)
Cl2 C41 1.739(5)
O2 C36 1.243(5)
N2 C36 1.339(5)
N2 C37 1.426(6)
C2 C3 1.419(7)
C2 H2 0.9500
O3 C48 1.244(5)
N3 C43 1.340(7)
N3 C47 1.345(6)
C3 C4 1.385(7)
C3 H3 0.9500
Cl4 C51 1.733(6)
N4 C48 1.334(6)
N4 C49 1.428(6)
C4 C5 1.452(7)
C4 C8 1.535(7)
C5 C6 1.400(7)
C5 H5 0.9500
C6 H6 0.9500
C7 H7A 0.9800
C7 H7B 0.9800
C7 H7C 0.9800
C8 C10 1.516(9)
C8 C9 1.530(8)
C8 H8 1.0000
C9 H9A 0.9800
C9 H9B 0.9800
C9 H9C 0.9800
C10 H10A 0.9800
C10 H10B 0.9800
C10 H10C 0.9800
C11 C12 1.405(7)
C11 C16 1.423(6)
C11 C17 1.493(7)
C12 C13 1.416(7)
C12 H12 0.9500
C13 C14 1.419(6)
C13 H13 0.9500
C14 C15 1.417(7)
C14 C18 1.510(7)
C15 C16 1.431(6)
C15 H15 0.9500
C16 H16 0.9500
C17 H17A 0.9800
C17 H17B 0.9800
C17 H17C 0.9800
C18 C20 1.525(8)
C18 C19 1.544(7)
C18 H18 1.0000
C19 H19A 0.9800
C19 H19B 0.9800
C19 H19C 0.9800
C20 H20A 0.9800
C20 H20B 0.9800
C20 H20C 0.9800
C31 C32 1.371(7)
C31 H31 0.9500
C32 C33 1.380(7)
C32 H32 0.9500
C33 C34 1.390(7)
C33 H33 0.9500
C34 C35 1.381(7)
C34 H34 0.9500
C35 C36 1.491(6)
C37 C38 1.397(7)
C37 C42 1.402(6)
C38 C39 1.400(7)
C38 H38 0.9500
C39 C40 1.373(8)
C39 H39 0.9500
C40 C41 1.394(8)
C40 H40 0.9500
C41 C42 1.372(7)
C42 H42 0.9500
C43 C44 1.383(7)
C43 H43 0.9500
C44 C45 1.378(8)
C44 H44 0.9500
C45 C46 1.386(8)
C45 H45 0.9500
C46 C47 1.382(7)
C46 H46 0.9500
C47 C48 1.496(7)
C49 C50 1.387(8)
C49 C54 1.393(9)
C50 C51 1.437(9)
C50 H50 0.9500
C51 C52 1.338(9)
C52 C53 1.358(9)
C52 H52 0.9500
C53 C54 1.383(8)
C53 H53 0.9500
C54 H54 0.9500
